data_7250993
loop_
_publ_author_name
'Marasinghe, Aloka A.'
'Averkiev, Boris B.'
'Aaker\"oy, Christer B.'

_publ_section_title
;
 Examining intermolecular interactions in crystal structures of
 amide-substituted 2-aminopyrimidine derivatives
;
_journal_issue 43
_journal_name_full CrystEngComm
_journal_page_first 7000
_journal_page_last 7011
_journal_paper_doi 10.1039/D5CE00839E
_journal_volume 27
_journal_year 2025
_chemical_formula_moiety 'C12 H18 Br N3 O'
_chemical_formula_sum 'C12 H18 Br N3 O'
_chemical_formula_weight 300.20
_chemical_melting_point 372.0(10)
_chemical_name_systematic N-(5-bromopyrimidin-2-yl)octanamide
_space_group_crystal_system triclinic
_space_group_IT_number 2
_space_group_name_Hall '-P 1'
_space_group_name_H-M_alt 'P -1'
_atom_sites_solution_hydrogens mixed
_atom_sites_solution_primary dual
_audit_creation_date 2024-05-16
_audit_creation_method
;
Olex2 1.5-ac6-019
(compiled 2024.02.14 svn.r2f8d729c for Rigaku Oxford Diffraction, GUI svn.r6920)
;
_audit_update_record
;
2025-08-25 deposited with the CCDC.	2025-10-02 downloaded from the CCDC.
;
_cell_angle_alpha 92.709(3)
_cell_angle_beta 102.343(3)
_cell_angle_gamma 100.682(3)
_cell_formula_units_Z 2
_cell_length_a 5.4649(2)
_cell_length_b 10.9705(4)
_cell_length_c 12.1885(4)
_cell_measurement_reflns_used 4618
_cell_measurement_temperature 210.00(10)
_cell_measurement_theta_max 79.6950
_cell_measurement_theta_min 3.7150
_cell_volume 698.59(4)
_computing_cell_refinement 'CrysAlisPro 1.171.43.116a (Rigaku OD, 2024)'
_computing_data_collection 'CrysAlisPro 1.171.43.116a (Rigaku OD, 2024)'
_computing_data_reduction 'CrysAlisPro 1.171.43.116a (Rigaku OD, 2024)'
_computing_molecular_graphics 'Olex2 1.5-ac6-019 (Dolomanov et al., 2009)'
_computing_publication_material 'Olex2 1.5-ac6-019 (Dolomanov et al., 2009)'
_computing_structure_refinement 'SHELXL 2018/3 (Sheldrick, 2015)'
_computing_structure_solution 'SHELXT 2014/4 (Sheldrick, 2014)'
_diffrn_ambient_temperature 210.15
_diffrn_detector_area_resol_mean 10.0000
_diffrn_detector_type HyPix
_diffrn_measured_fraction_theta_full 0.992
_diffrn_measured_fraction_theta_max 0.957
_diffrn_measurement_details
;
List of Runs (angles in degrees, time in seconds):

  # Type    Start    End  Width  t~exp~   \w     \q     \k     \f   Frames
#--------------------------------------------------------------------------
  1  \w    -53.00 -22.00   0.50    3.00    --  -49.54 109.00-141.00   62
  2  \w     41.00  84.00   0.50    3.00    --   49.54-109.00 122.00   86
  3  \w   -114.00 -85.00   0.50   12.00    --  -90.00-109.00 122.00   58
  4  \w    -77.00 -51.00   0.50   12.00    --  -90.00 109.00-141.00   52
  5  \w     66.00 107.00   0.50   12.00    --  111.50-109.00 122.00   82
  6  \w    106.00 154.00   0.50   12.00    --  111.50 109.00-141.00   96
  7  \w    -26.00  24.00   0.50    3.00    --  -49.54  19.00  90.00  100
  8  \w   -118.00 -93.00   0.50    3.00    --  -49.54-125.00 -60.00   50
  9  \w   -120.00 -40.00   0.50    3.00    --  -49.54 -57.00 150.00  160
 10  \w    -25.00  20.00   0.50    3.00    --  -49.54  19.00 -60.00   90
 11  \w     13.00  68.00   0.50    3.00    --   49.54 -77.00-120.00  110
 12  \w    -18.00   9.00   0.50    3.00    --   49.54 -77.00-120.00   54
 13  \w    -47.00 -18.00   0.50   12.00    --  -90.00  45.00 150.00   58
 14  \w   -161.00 -83.00   0.50   12.00    --  -90.00 -30.00-180.00  156
 15  \w    -69.00 -24.00   0.50   12.00    --  -90.00  61.00  30.00   90
 16  \w     49.00  74.00   0.50   12.00    --  111.50-104.00 -99.86   50
 17  \w     44.00  70.00   0.50   12.00    --  111.50 -61.00  90.00   52
 18  \w    153.00 178.00   0.50   12.00    --  111.50  15.00 150.00   50
 19  \w     81.00 107.00   0.50   12.00    --  111.50-103.00 -50.99   52
 20  \w     45.00  99.00   0.50   12.00    --  111.50 -94.00 150.00  108
 21  \w    145.00 175.00   0.50   12.00    --  111.50  15.00 -90.00   60
 22  \w    108.00 176.00   0.50   12.00    --  111.50  15.00 -30.00  136
 23  \w    104.00 141.00   0.50   12.00    --  111.50  15.00 -90.00   74
 24  \w     42.00  70.00   0.50   12.00    --  111.50 -61.00-120.00   56
 25  \w    143.00 178.00   0.50   12.00    --  111.50  45.00   0.00   70
 26  \w    102.00 138.00   0.50   12.00    --  111.50  45.00   0.00   72
 27  \w     80.00 105.00   0.50   12.00    --  111.50 -94.00  30.00   50
 28  \w    105.00 142.00   0.50   12.00    --  111.50  15.00 150.00   74
 29  \w     42.00  70.00   0.50   12.00    --  111.50 -61.00 -60.00   56
 30  \w     44.00  70.00   0.50   12.00    --  111.50 -61.00  30.00   52
 31  \w     41.00 104.00   0.50   12.00    --  111.50 -94.00-120.00  126
 32  \w     77.00 103.00   0.50    3.00    --   49.79  19.00 -90.00   52
 33  \w     46.00  74.00   0.50   12.00    --  111.50 -94.00   0.00   56
 34  \w     76.00 102.00   0.50   12.00    --  111.50 -94.00   0.00   52
 35  \w     41.00  76.00   0.50   12.00    --  111.50 -94.00-180.00   70
 36  \w    105.00 172.00   0.50   12.00    --  111.50  30.00  30.00  134
 37  \w     41.00  69.00   0.50   12.00    --  111.50 -61.00 120.00   56
 38  \w     52.00  90.00   0.50   12.00    --  111.50 -77.00 -90.00   76
 39  \w     60.00 100.00   0.50   12.00    --  111.50 -94.00  60.00   80
 40  \w     67.00 111.00   0.50   12.00    --  111.50-125.00  30.00   88
 41  \w     43.00  93.00   0.50   12.00    --  111.50   0.00 -90.00  100
 42  \w    119.00 158.00   0.50   12.00    --  111.50   0.00 -90.00   78
 43  \w     41.00  71.00   0.50   12.00    --  111.50 -94.00-150.00   60
 44  \w     43.00  68.00   0.50   12.00    --  111.50 -77.00  30.00   50
 45  \w     80.00 105.00   0.50   12.00    --  111.50 -77.00  30.00   50
 46  \w    102.00 128.00   0.50   12.00    --  111.50  45.00 120.00   52
 47  \w    147.00 178.00   0.50   12.00    --  111.50  45.00 120.00   62
 48  \w     86.00 111.00   0.50   12.00    --  111.50-125.00 -60.00   50
 49  \w     79.00 106.00   0.50   12.00    --  111.50-102.00-178.76   54
 50  \w     86.00 111.00   0.50   12.00    --  111.50-125.00 -90.00   50
 51  \w     46.00  72.00   0.50   12.00    --  111.50-125.00 120.00   52
 52  \w     41.00  69.00   0.50   12.00    --  111.50 -61.00 -90.00   56
;
_diffrn_measurement_device 'four-circle diffractometer'
_diffrn_measurement_device_type 'XtaLAB Synergy, Dualflex, HyPix'
_diffrn_measurement_method '\w scans'
_diffrn_radiation_type CuK\a
_diffrn_radiation_wavelength 1.54184
_diffrn_reflns_av_R_equivalents 0.0530
_diffrn_reflns_av_unetI/netI 0.0456
_diffrn_reflns_Laue_measured_fraction_full 0.992
_diffrn_reflns_Laue_measured_fraction_max 0.957
_diffrn_reflns_limit_h_max 6
_diffrn_reflns_limit_h_min -5
_diffrn_reflns_limit_k_max 13
_diffrn_reflns_limit_k_min -14
_diffrn_reflns_limit_l_max 15
_diffrn_reflns_limit_l_min -15
_diffrn_reflns_number 8672
_diffrn_reflns_point_group_measured_fraction_full 0.992
_diffrn_reflns_point_group_measured_fraction_max 0.957
_diffrn_reflns_theta_full 67.684
_diffrn_reflns_theta_max 79.976
_diffrn_reflns_theta_min 3.728
_exptl_absorpt_coefficient_mu 3.926
_exptl_absorpt_correction_T_max 1.00000
_exptl_absorpt_correction_T_min 0.54087
_exptl_absorpt_correction_type multi-scan
_exptl_absorpt_process_details
;
CrysAlisPro 1.171.43.116a (Rigaku Oxford Diffraction, 2024)
Empirical absorption correction using spherical harmonics,
implemented in SCALE3 ABSPACK scaling algorithm.
;
_exptl_crystal_colour colourless
_exptl_crystal_colour_primary colourless
_exptl_crystal_density_diffrn 1.427
_exptl_crystal_description needle
_exptl_crystal_F_000 308
_exptl_crystal_recrystallization_method 'crystallized from ethyl acetate'
_exptl_crystal_size_max 0.135
_exptl_crystal_size_mid 0.013
_exptl_crystal_size_min 0.011
_refine_diff_density_max 0.800
_refine_diff_density_min -0.537
_refine_diff_density_rms 0.073
_refine_ls_extinction_method none
_refine_ls_goodness_of_fit_ref 1.033
_refine_ls_hydrogen_treatment mixed
_refine_ls_matrix_type full
_refine_ls_number_parameters 159
_refine_ls_number_reflns 2908
_refine_ls_number_restraints 0
_refine_ls_restrained_S_all 1.033
_refine_ls_R_factor_all 0.0472
_refine_ls_R_factor_gt 0.0407
_refine_ls_shift/su_max 0.001
_refine_ls_shift/su_mean 0.000
_refine_ls_structure_factor_coef Fsqd
_refine_ls_weighting_details 'w=1/[\s^2^(Fo^2^)+(0.0477P)^2^+0.5852P] where P=(Fo^2^+2Fc^2^)/3'
_refine_ls_weighting_scheme calc
_refine_ls_wR_factor_gt 0.1018
_refine_ls_wR_factor_ref 0.1050
_reflns_Friedel_coverage 0.000
_reflns_number_gt 2558
_reflns_number_total 2908
_reflns_threshold_expression 'I > 2\s(I)'
_cod_data_source_file d5ce00839e2.cif
_cod_data_source_block exp_891_auto
_cod_depositor_comments
;
The following automatic conversions were performed:

data item '_chemical_melting_point' value '371-373' was changed to
'372.0(10)' -- the average value was taken and precision was
estimated.

Automatic conversion script
Id: cif_fix_values 8170 2020-07-09 18:12:32Z antanas 

 Adding full bibliography for 7250982--7251002.cif.
;
_cod_database_code 7250993
_shelx_shelxl_version_number 2018/3
_shelx_space_group_comment
;
The symmetry employed for this shelxl refinement is uniquely defined
by the following loop, which should always be used as a source of
symmetry information in preference to the above space-group names.
They are only intended as comments.
;
_olex2_refinement_description
;
1. Fixed Uiso
 At 1.2 times of:
  All C(H) groups, All C(H,H) groups
 At 1.5 times of:
  All C(H,H,H) groups
2.a Secondary CH2 refined with riding coordinates:
 C10(H10A,H10B), C11(H11A,H11B), C12(H12A,H12B), C13(H13A,H13B), C14(H14A,
 H14B), C15(H15A,H15B)
2.b Aromatic/amide H refined with riding coordinates:
 C3(H3), C5(H5)
2.c Idealised Me refined as rotating group:
 C16(H16A,H16B,H16C)
;
_olex2_submission_special_instructions 'No special instructions were received'
_oxdiff_exptl_absorpt_empirical_details
;
Empirical correction (ABSPACK) includes:
- Absorption correction using spherical harmonics
- Frame scaling
;

loop_
_space_group_symop_operation_xyz
'x, y, z'
'-x, -y, -z'

loop_
_atom_site_label
_atom_site_type_symbol
_atom_site_fract_x
_atom_site_fract_y
_atom_site_fract_z
_atom_site_U_iso_or_equiv
_atom_site_adp_type
_atom_site_occupancy
_atom_site_site_symmetry_order
_atom_site_calc_flag
_atom_site_refinement_flags_posn
_atom_site_refinement_flags_adp
_atom_site_refinement_flags_occupancy
_atom_site_disorder_assembly
_atom_site_disorder_group
Br1 Br -0.09414(7) 1.02992(3) 0.13796(3) 0.05037(15) Uani 1 1 d . . . . .
C1 C -0.1391(5) 0.6122(2) 0.1096(2) 0.0309(5) Uani 1 1 d . . . . .
N2 N -0.3414(4) 0.6541(2) 0.0540(2) 0.0345(5) Uani 1 1 d . . . . .
C3 C -0.3270(5) 0.7767(3) 0.0618(2) 0.0362(6) Uani 1 1 d . . . . .
H3 H -0.465253 0.809606 0.023672 0.043 Uiso 1 1 calc R U . . .
C4 C -0.1117(6) 0.8565(3) 0.1251(2) 0.0375(6) Uani 1 1 d . . . . .
C5 C 0.0876(6) 0.8043(3) 0.1780(3) 0.0430(7) Uani 1 1 d . . . . .
H5 H 0.236738 0.857087 0.220423 0.052 Uiso 1 1 calc R U . . .
N6 N 0.0769(4) 0.6817(2) 0.1714(2) 0.0398(5) Uani 1 1 d . . . . .
N7 N -0.1719(4) 0.4842(2) 0.0974(2) 0.0328(5) Uani 1 1 d . . . . .
H7 H -0.310(8) 0.450(4) 0.053(3) 0.048(10) Uiso 1 1 d . . . . .
C8 C -0.0208(5) 0.4016(2) 0.1403(2) 0.0322(5) Uani 1 1 d . . . . .
O9 O -0.1030(4) 0.29193(18) 0.10973(19) 0.0438(5) Uani 1 1 d . . . . .
C10 C 0.2325(5) 0.4476(2) 0.2229(2) 0.0332(5) Uani 1 1 d . . . . .
H10A H 0.205206 0.493415 0.288742 0.040 Uiso 1 1 calc R U . . .
H10B H 0.345250 0.504990 0.187280 0.040 Uiso 1 1 calc R U . . .
C11 C 0.3604(5) 0.3398(3) 0.2609(2) 0.0348(6) Uani 1 1 d . . . . .
H11A H 0.405510 0.300614 0.196056 0.042 Uiso 1 1 calc R U . . .
H11B H 0.237807 0.277314 0.286912 0.042 Uiso 1 1 calc R U . . .
C12 C 0.6003(5) 0.3791(3) 0.3550(2) 0.0365(6) Uani 1 1 d . . . . .
H12A H 0.556454 0.418019 0.420297 0.044 Uiso 1 1 calc R U . . .
H12B H 0.724540 0.440931 0.329296 0.044 Uiso 1 1 calc R U . . .
C13 C 0.7206(5) 0.2681(3) 0.3903(2) 0.0398(6) Uani 1 1 d . . . . .
H13A H 0.767987 0.231240 0.325026 0.048 Uiso 1 1 calc R U . . .
H13B H 0.592321 0.205102 0.412404 0.048 Uiso 1 1 calc R U . . .
C14 C 0.9565(6) 0.2999(3) 0.4873(3) 0.0428(7) Uani 1 1 d . . . . .
H14A H 1.088384 0.360060 0.464381 0.051 Uiso 1 1 calc R U . . .
H14B H 0.911588 0.339541 0.552005 0.051 Uiso 1 1 calc R U . . .
C15 C 1.0647(7) 0.1866(4) 0.5232(3) 0.0571(9) Uani 1 1 d . . . . .
H15A H 1.095629 0.142974 0.456985 0.069 Uiso 1 1 calc R U . . .
H15B H 0.937680 0.129664 0.552076 0.069 Uiso 1 1 calc R U . . .
C16 C 1.3130(7) 0.2189(5) 0.6134(3) 0.0722(12) Uani 1 1 d . . . . .
H16A H 1.443029 0.270908 0.583728 0.108 Uiso 1 1 calc R U . . .
H16B H 1.369245 0.142892 0.635150 0.108 Uiso 1 1 calc R U . . .
H16C H 1.284623 0.263387 0.678759 0.108 Uiso 1 1 calc R U . . .

loop_
_atom_site_aniso_label
_atom_site_aniso_U_11
_atom_site_aniso_U_22
_atom_site_aniso_U_33
_atom_site_aniso_U_23
_atom_site_aniso_U_13
_atom_site_aniso_U_12
Br1 0.0593(2) 0.02613(17) 0.0605(2) -0.00004(13) 0.00066(15) 0.01144(13)
C1 0.0294(12) 0.0276(12) 0.0337(12) 0.0030(10) 0.0015(10) 0.0070(10)
N2 0.0313(11) 0.0297(11) 0.0406(12) 0.0056(9) -0.0009(9) 0.0109(9)
C3 0.0355(14) 0.0279(13) 0.0432(14) 0.0051(11) -0.0001(11) 0.0119(10)
C4 0.0444(15) 0.0248(12) 0.0408(14) 0.0041(10) 0.0032(12) 0.0076(11)
C5 0.0373(15) 0.0332(14) 0.0505(16) 0.0004(12) -0.0056(12) 0.0058(11)
N6 0.0325(12) 0.0296(11) 0.0503(13) 0.0030(10) -0.0053(10) 0.0061(9)
N7 0.0254(11) 0.0270(11) 0.0417(12) 0.0040(9) -0.0031(9) 0.0066(9)
C8 0.0285(12) 0.0290(13) 0.0385(13) 0.0043(10) 0.0029(10) 0.0092(10)
O9 0.0392(11) 0.0270(10) 0.0575(12) 0.0017(9) -0.0088(9) 0.0108(8)
C10 0.0258(12) 0.0318(13) 0.0390(14) 0.0039(11) -0.0008(10) 0.0080(10)
C11 0.0303(13) 0.0312(13) 0.0409(14) 0.0032(11) -0.0004(11) 0.0111(10)
C12 0.0302(13) 0.0394(15) 0.0388(14) 0.0033(11) 0.0016(11) 0.0118(11)
C13 0.0325(14) 0.0451(16) 0.0412(15) 0.0061(12) -0.0004(12) 0.0155(12)
C14 0.0325(14) 0.0540(18) 0.0409(15) 0.0078(13) 0.0002(12) 0.0146(13)
C15 0.0437(18) 0.069(2) 0.060(2) 0.0197(18) -0.0004(15) 0.0253(16)
C16 0.048(2) 0.111(4) 0.060(2) 0.031(2) -0.0012(17) 0.031(2)

loop_
_atom_type_symbol
_atom_type_description
_atom_type_scat_dispersion_real
_atom_type_scat_dispersion_imag
_atom_type_scat_source
C C 0.0181 0.0091 'International Tables Vol C Tables 4.2.6.8 and 6.1.1.4'
H H 0.0000 0.0000 'International Tables Vol C Tables 4.2.6.8 and 6.1.1.4'
N N 0.0311 0.0180 'International Tables Vol C Tables 4.2.6.8 and 6.1.1.4'
O O 0.0492 0.0322 'International Tables Vol C Tables 4.2.6.8 and 6.1.1.4'
Br Br -0.6763 1.2805 'International Tables Vol C Tables 4.2.6.8 and 6.1.1.4'

loop_
_geom_angle_atom_site_label_1
_geom_angle_atom_site_label_2
_geom_angle_atom_site_label_3
_geom_angle
_geom_angle_site_symmetry_1
_geom_angle_site_symmetry_3
_geom_angle_publ_flag
N2 C1 N7 113.1(2) . . ?
N6 C1 N2 126.1(2) . . ?
N6 C1 N7 120.8(2) . . ?
C3 N2 C1 117.1(2) . . ?
N2 C3 H3 119.5 . . ?
N2 C3 C4 121.0(2) . . ?
C4 C3 H3 119.5 . . ?
C3 C4 Br1 120.9(2) . . ?
C5 C4 Br1 121.6(2) . . ?
C5 C4 C3 117.5(3) . . ?
C4 C5 H5 118.8 . . ?
N6 C5 C4 122.5(3) . . ?
N6 C5 H5 118.8 . . ?
C1 N6 C5 115.8(2) . . ?
C1 N7 H7 113(3) . . ?
C1 N7 C8 133.2(2) . . ?
C8 N7 H7 114(3) . . ?
N7 C8 C10 120.7(2) . . ?
O9 C8 N7 117.0(2) . . ?
O9 C8 C10 122.4(2) . . ?
C8 C10 H10A 109.4 . . ?
C8 C10 H10B 109.4 . . ?
C8 C10 C11 111.2(2) . . ?
H10A C10 H10B 108.0 . . ?
C11 C10 H10A 109.4 . . ?
C11 C10 H10B 109.4 . . ?
C10 C11 H11A 108.9 . . ?
C10 C11 H11B 108.9 . . ?
C10 C11 C12 113.4(2) . . ?
H11A C11 H11B 107.7 . . ?
C12 C11 H11A 108.9 . . ?
C12 C11 H11B 108.9 . . ?
C11 C12 H12A 109.3 . . ?
C11 C12 H12B 109.3 . . ?
C11 C12 C13 111.5(2) . . ?
H12A C12 H12B 108.0 . . ?
C13 C12 H12A 109.3 . . ?
C13 C12 H12B 109.3 . . ?
C12 C13 H13A 108.7 . . ?
C12 C13 H13B 108.7 . . ?
C12 C13 C14 114.3(3) . . ?
H13A C13 H13B 107.6 . . ?
C14 C13 H13A 108.7 . . ?
C14 C13 H13B 108.7 . . ?
C13 C14 H14A 109.0 . . ?
C13 C14 H14B 109.0 . . ?
H14A C14 H14B 107.8 . . ?
C15 C14 C13 112.8(3) . . ?
C15 C14 H14A 109.0 . . ?
C15 C14 H14B 109.0 . . ?
C14 C15 H15A 109.0 . . ?
C14 C15 H15B 109.0 . . ?
C14 C15 C16 113.1(4) . . ?
H15A C15 H15B 107.8 . . ?
C16 C15 H15A 109.0 . . ?
C16 C15 H15B 109.0 . . ?
C15 C16 H16A 109.5 . . ?
C15 C16 H16B 109.5 . . ?
C15 C16 H16C 109.5 . . ?
H16A C16 H16B 109.5 . . ?
H16A C16 H16C 109.5 . . ?
H16B C16 H16C 109.5 . . ?

loop_
_geom_bond_atom_site_label_1
_geom_bond_atom_site_label_2
_geom_bond_distance
_geom_bond_site_symmetry_2
_geom_bond_publ_flag
Br1 C4 1.885(3) . ?
C1 N2 1.339(3) . ?
C1 N6 1.332(3) . ?
C1 N7 1.379(3) . ?
N2 C3 1.330(4) . ?
C3 H3 0.9400 . ?
C3 C4 1.383(4) . ?
C4 C5 1.377(4) . ?
C5 H5 0.9400 . ?
C5 N6 1.333(4) . ?
N7 H7 0.84(4) . ?
N7 C8 1.384(3) . ?
C8 O9 1.214(3) . ?
C8 C10 1.510(3) . ?
C10 H10A 0.9800 . ?
C10 H10B 0.9800 . ?
C10 C11 1.524(4) . ?
C11 H11A 0.9800 . ?
C11 H11B 0.9800 . ?
C11 C12 1.524(4) . ?
C12 H12A 0.9800 . ?
C12 H12B 0.9800 . ?
C12 C13 1.524(4) . ?
C13 H13A 0.9800 . ?
C13 H13B 0.9800 . ?
C13 C14 1.525(4) . ?
C14 H14A 0.9800 . ?
C14 H14B 0.9800 . ?
C14 C15 1.516(5) . ?
C15 H15A 0.9800 . ?
C15 H15B 0.9800 . ?
C15 C16 1.524(5) . ?
C16 H16A 0.9700 . ?
C16 H16B 0.9700 . ?
C16 H16C 0.9700 . ?

loop_
_geom_hbond_atom_site_label_D
_geom_hbond_atom_site_label_H
_geom_hbond_atom_site_label_A
_geom_hbond_distance_DH
_geom_hbond_distance_HA
_geom_hbond_distance_DA
_geom_hbond_angle_DHA
_geom_hbond_site_symmetry_A
_geom_hbond_publ_flag
N7 H7 N2 0.84(4) 2.15(4) 2.987(3) 175(4) 2_465 yes
